data_4002192
loop_
_publ_author_name
'Rai, Binod K.'
'Oswald, Iain W. H.'
'Wang, Jiakui K.'
'McCandless, Gregory T.'
'Chan, Julia Y.'
'Morosan, E.'

_publ_section_title
;
 Superconductivity in Single Crystals of Lu3T4Ge13--x(T= Co, Rh, Os) and
 Y3T4Ge13--x(T= Ir, Rh, Os)
;
_journal_issue 7
_journal_name_full 'Chemistry of Materials'
_journal_page_first 2488
_journal_paper_doi 10.1021/cm504658h
_journal_volume 27
_journal_year 2015
_chemical_formula_sum 'Ge13 Lu3 Rh4'
_chemical_formula_weight 1880.22
_space_group_crystal_system cubic
_space_group_IT_number 223
_space_group_name_Hall '-P 4n 2 3'
_space_group_name_H-M_alt 'P m -3 n'
_symmetry_space_group_name_Hall '-P 4n 2 3'
_symmetry_space_group_name_H-M 'P m -3 n'
_audit_creation_method SHELXL-2014
_audit_update_record
;
2014-10-31 # Formatted by publCIF
;
_cell_angle_alpha 90
_cell_angle_beta 90
_cell_angle_gamma 90
_cell_formula_units_Z 2
_cell_length_a 8.8659(7)
_cell_length_b 8.8659(5)
_cell_length_c 8.8659(5)
_cell_measurement_reflns_used 913
_cell_measurement_temperature 298(2)
_cell_measurement_theta_max 30.46
_cell_measurement_theta_min 3.25
_cell_volume 696.90(8)
_computing_cell_refinement 'Bruker SAINT'
_computing_data_collection 'Bruker APEX2'
_computing_data_reduction 'Bruker SAINT'
_computing_molecular_graphics CrystalMaker
_computing_publication_material 'publCIF (Westrip, 2010)'
_computing_structure_refinement 'SHELXL-2014 (Sheldrick, 2014)'
_computing_structure_solution 'SHELXS Direct Methods (Sheldrick, 2013)'
_diffrn_ambient_temperature 298(2)
_diffrn_measured_fraction_theta_full 1.000
_diffrn_measured_fraction_theta_max 0.995
_diffrn_measurement_device_type 'Bruker Kappa D8 Quest CMOS'
_diffrn_measurement_method '\f scan'
_diffrn_radiation_monochromator 'HELIOS optics'
_diffrn_radiation_type MoK\a
_diffrn_radiation_wavelength 0.71073
_diffrn_reflns_av_R_equivalents 0.0510
_diffrn_reflns_av_unetI/netI 0.0317
_diffrn_reflns_Laue_measured_fraction_full 1.000
_diffrn_reflns_Laue_measured_fraction_max 0.995
_diffrn_reflns_limit_h_max 10
_diffrn_reflns_limit_h_min -9
_diffrn_reflns_limit_k_max 10
_diffrn_reflns_limit_k_min -7
_diffrn_reflns_limit_l_max 12
_diffrn_reflns_limit_l_min -9
_diffrn_reflns_number 2019
_diffrn_reflns_point_group_measured_fraction_full 1.000
_diffrn_reflns_point_group_measured_fraction_max 0.995
_diffrn_reflns_theta_full 25.242
_diffrn_reflns_theta_max 30.465
_diffrn_reflns_theta_min 3.250
_diffrn_source 'I\mS microfocus'
_exptl_absorpt_coefficient_mu 53.121
_exptl_absorpt_correction_T_max 0.7461
_exptl_absorpt_correction_T_min 0.2725
_exptl_absorpt_correction_type multi-scan
_exptl_absorpt_process_details SADABS(2014)
_exptl_crystal_colour Silver
_exptl_crystal_density_diffrn 8.960
_exptl_crystal_description Fragment
_exptl_crystal_F_000 1618
_exptl_crystal_size_max 0.12
_exptl_crystal_size_mid 0.10
_exptl_crystal_size_min 0.04
_refine_diff_density_max 2.611
_refine_diff_density_min -1.821
_refine_diff_density_rms 0.352
_refine_ls_extinction_coef 0.00068(13)
_refine_ls_extinction_expression Fc^*^=kFc[1+0.001xFc^2^\l^3^/sin(2\q)]^-1/4^
_refine_ls_extinction_method SHELXL
_refine_ls_goodness_of_fit_ref 1.130
_refine_ls_hydrogen_treatment undef
_refine_ls_matrix_type full
_refine_ls_number_constraints 0
_refine_ls_number_parameters 16
_refine_ls_number_reflns 211
_refine_ls_number_restraints 0
_refine_ls_restrained_S_all 1.130
_refine_ls_R_factor_all 0.0378
_refine_ls_R_factor_gt 0.0289
_refine_ls_shift/su_max 0.000
_refine_ls_shift/su_mean 0.000
_refine_ls_structure_factor_coef Fsqd
_refine_ls_weighting_details 'w=1/[\s^2^(Fo^2^)+(0.0119P)^2^+21.2274P] where P=(Fo^2^+2Fc^2^)/3'
_refine_ls_weighting_scheme calc
_refine_ls_wR_factor_gt 0.0571
_refine_ls_wR_factor_ref 0.0590
_reflns_Friedel_coverage 0.000
_reflns_number_gt 188
_reflns_number_total 211
_reflns_threshold_expression 'I > 2\s(I)'
_cod_data_source_file Lu3Rh4Ge13_CIF.cif
_cod_data_source_block shelx
_cod_depositor_comments 'Adding full bibliography for 4002190--4002195.cif.'
_cod_original_cell_volume 696.90(17)
_cod_database_code 4002192
_publcif_datablock.id {ff9adc97-e1f9-4016-8756-d3a9d9d0c165}

_shelx_space_group_comment
;
The symmetry employed for this shelxl refinement is uniquely defined
by the following loop, which should always be used as a source of
symmetry information in preference to the above space-group names.
They are only intended as comments.
;
_shelxl_version_number 2014-3

loop_
_space_group_symop_operation_xyz
'x, y, z'
'-x, -y, z'
'-x, y, -z'
'x, -y, -z'
'z, x, y'
'z, -x, -y'
'-z, -x, y'
'-z, x, -y'
'y, z, x'
'-y, z, -x'
'y, -z, -x'
'-y, -z, x'
'y+1/2, x+1/2, -z+1/2'
'-y+1/2, -x+1/2, -z+1/2'
'y+1/2, -x+1/2, z+1/2'
'-y+1/2, x+1/2, z+1/2'
'x+1/2, z+1/2, -y+1/2'
'-x+1/2, z+1/2, y+1/2'
'-x+1/2, -z+1/2, -y+1/2'
'x+1/2, -z+1/2, y+1/2'
'z+1/2, y+1/2, -x+1/2'
'z+1/2, -y+1/2, x+1/2'
'-z+1/2, y+1/2, x+1/2'
'-z+1/2, -y+1/2, -x+1/2'
'-x, -y, -z'
'x, y, -z'
'x, -y, z'
'-x, y, z'
'-z, -x, -y'
'-z, x, y'
'z, x, -y'
'z, -x, y'
'-y, -z, -x'
'y, -z, x'
'-y, z, x'
'y, z, -x'
'-y-1/2, -x-1/2, z-1/2'
'y-1/2, x-1/2, z-1/2'
'-y-1/2, x-1/2, -z-1/2'
'y-1/2, -x-1/2, -z-1/2'
'-x-1/2, -z-1/2, y-1/2'
'x-1/2, -z-1/2, -y-1/2'
'x-1/2, z-1/2, y-1/2'
'-x-1/2, z-1/2, -y-1/2'
'-z-1/2, -y-1/2, x-1/2'
'-z-1/2, y-1/2, -x-1/2'
'z-1/2, -y-1/2, -x-1/2'
'z-1/2, y-1/2, x-1/2'

loop_
_atom_site_label
_atom_site_type_symbol
_atom_site_fract_x
_atom_site_fract_y
_atom_site_fract_z
_atom_site_U_iso_or_equiv
_atom_site_adp_type
_atom_site_occupancy
_atom_site_site_symmetry_order
_atom_site_calc_flag
_atom_site_refinement_flags_posn
_atom_site_refinement_flags_adp
_atom_site_refinement_flags_occupancy
Lu1 Lu 0.2500 0.5000 0.0000 0.0075(3) Uani 1 8 d S T P
Rh1 Rh 0.2500 0.2500 0.2500 0.0037(3) Uani 1 6 d S T P
Ge1 Ge 0.0000 0.0000 0.0000 0.0215(9) Uani 1 24 d S T P
Ge2A Ge 0.0000 0.2669(6) 0.1323(5) 0.0149(6) Uani 0.366(5) 2 d S T P
Ge2B Ge 0.0000 0.3338(4) 0.1553(3) 0.0149(6) Uani 0.634(5) 2 d S T P

loop_
_atom_site_aniso_label
_atom_site_aniso_U_11
_atom_site_aniso_U_22
_atom_site_aniso_U_33
_atom_site_aniso_U_23
_atom_site_aniso_U_13
_atom_site_aniso_U_12
Lu1 0.0097(4) 0.0065(3) 0.0065(3) 0.000 0.000 0.000
Rh1 0.0037(3) 0.0037(3) 0.0037(3) 0.0000(2) 0.0000(2) 0.0000(2)
Ge1 0.0215(9) 0.0215(9) 0.0215(9) 0.000 0.000 0.000
Ge2A 0.0061(6) 0.0249(16) 0.0137(10) 0.0099(10) 0.000 0.000
Ge2B 0.0061(6) 0.0249(16) 0.0137(10) 0.0099(10) 0.000 0.000

loop_
_atom_type_symbol
_atom_type_description
_atom_type_scat_dispersion_real
_atom_type_scat_dispersion_imag
_atom_type_scat_source
Ge Ge 0.1547 1.8001 'International Tables Vol C Tables 4.2.6.8 and 6.1.1.4'
Rh Rh -1.1178 0.9187 'International Tables Vol C Tables 4.2.6.8 and 6.1.1.4'
Lu Lu -0.4720 5.8584 'International Tables Vol C Tables 4.2.6.8 and 6.1.1.4'

loop_
_geom_angle_atom_site_label_1
_geom_angle_atom_site_label_2
_geom_angle_atom_site_label_3
_geom_angle
_geom_angle_site_symmetry_1
_geom_angle_site_symmetry_3
Ge2B Lu1 Ge2B 123.17(4) . 17
Ge2B Lu1 Ge2B 54.70(10) . 26
Ge2B Lu1 Ge2B 177.38(12) 17 26
Ge2B Lu1 Ge2B 95.47(7) . 42_666
Ge2B Lu1 Ge2B 54.70(10) 17 42_666
Ge2B Lu1 Ge2B 123.17(4) 26 42_666
Ge2B Lu1 Ge2B 177.38(12) . 18_554
Ge2B Lu1 Ge2B 58.91(12) 17 18_554
Ge2B Lu1 Ge2B 123.17(4) 26 18_554
Ge2B Lu1 Ge2B 84.59(7) 42_666 18_554
Ge2B Lu1 Ge2B 84.59(7) . 25_565
Ge2B Lu1 Ge2B 123.17(4) 17 25_565
Ge2B Lu1 Ge2B 58.91(12) 26 25_565
Ge2B Lu1 Ge2B 177.38(12) 42_666 25_565
Ge2B Lu1 Ge2B 95.47(7) 18_554 25_565
Ge2B Lu1 Ge2B 123.17(4) . 41_665
Ge2B Lu1 Ge2B 84.59(7) 17 41_665
Ge2B Lu1 Ge2B 95.47(7) 26 41_665
Ge2B Lu1 Ge2B 58.91(12) 42_666 41_665
Ge2B Lu1 Ge2B 54.70(10) 18_554 41_665
Ge2B Lu1 Ge2B 123.17(4) 25_565 41_665
Ge2B Lu1 Ge2B 58.91(12) . 2_565
Ge2B Lu1 Ge2B 95.47(7) 17 2_565
Ge2B Lu1 Ge2B 84.59(7) 26 2_565
Ge2B Lu1 Ge2B 123.17(4) 42_666 2_565
Ge2B Lu1 Ge2B 123.17(4) 18_554 2_565
Ge2B Lu1 Ge2B 54.70(10) 25_565 2_565
Ge2B Lu1 Ge2B 177.38(12) 41_665 2_565
Ge2B Lu1 Rh1 88.69(6) . 26
Ge2B Lu1 Rh1 132.27(3) 17 26
Ge2B Lu1 Rh1 47.73(3) 26 26
Ge2B Lu1 Rh1 91.31(6) 42_666 26
Ge2B Lu1 Rh1 88.69(6) 18_554 26
Ge2B Lu1 Rh1 91.31(6) 25_565 26
Ge2B Lu1 Rh1 47.73(3) 41_665 26
Ge2B Lu1 Rh1 132.27(3) 2_565 26
Ge2B Lu1 Rh1 91.31(6) . 27_565
Ge2B Lu1 Rh1 47.73(3) 17 27_565
Ge2B Lu1 Rh1 132.27(3) 26 27_565
Ge2B Lu1 Rh1 88.69(6) 42_666 27_565
Ge2B Lu1 Rh1 91.31(6) 18_554 27_565
Ge2B Lu1 Rh1 88.69(6) 25_565 27_565
Ge2B Lu1 Rh1 132.27(3) 41_665 27_565
Ge2B Lu1 Rh1 47.73(3) 2_565 27_565
Rh1 Lu1 Rh1 180.0 26 27_565
Ge2B Lu1 Rh1 47.73(3) . .
Ge2B Lu1 Rh1 88.69(6) 17 .
Ge2B Lu1 Rh1 88.69(6) 26 .
Ge2B Lu1 Rh1 47.73(3) 42_666 .
Ge2B Lu1 Rh1 132.27(3) 18_554 .
Ge2B Lu1 Rh1 132.27(3) 25_565 .
Ge2B Lu1 Rh1 91.31(6) 41_665 .
Ge2B Lu1 Rh1 91.31(6) 2_565 .
Rh1 Lu1 Rh1 90.0 26 .
Rh1 Lu1 Rh1 90.0 27_565 .
Ge2B Lu1 Rh1 132.27(3) . 4_565
Ge2B Lu1 Rh1 91.31(6) 17 4_565
Ge2B Lu1 Rh1 91.31(6) 26 4_565
Ge2B Lu1 Rh1 132.27(3) 42_666 4_565
Ge2B Lu1 Rh1 47.73(3) 18_554 4_565
Ge2B Lu1 Rh1 47.73(3) 25_565 4_565
Ge2B Lu1 Rh1 88.69(6) 41_665 4_565
Ge2B Lu1 Rh1 88.69(6) 2_565 4_565
Rh1 Lu1 Rh1 90.0 26 4_565
Rh1 Lu1 Rh1 90.0 27_565 4_565
Rh1 Lu1 Rh1 180.0 . 4_565
Ge2A Rh1 Ge2A 140.48(18) . 45_666
Ge2A Rh1 Ge2A 139.8(2) . 42_666
Ge2A Rh1 Ge2A 72.4(2) 45_666 42_666
Ge2A Rh1 Ge2A 94.0(3) . 14
Ge2A Rh1 Ge2A 72.4(2) 45_666 14
Ge2A Rh1 Ge2A 72.4(2) 42_666 14
Ge2A Rh1 Ge2A 72.4(2) . 9
Ge2A Rh1 Ge2A 139.8(2) 45_666 9
Ge2A Rh1 Ge2A 94.0(3) 42_666 9
Ge2A Rh1 Ge2A 140.48(18) 14 9
Ge2A Rh1 Ge2A 72.4(2) . 5
Ge2A Rh1 Ge2A 94.0(3) 45_666 5
Ge2A Rh1 Ge2A 140.48(18) 42_666 5
Ge2A Rh1 Ge2A 139.8(2) 14 5
Ge2A Rh1 Ge2A 72.4(2) 9 5
Ge2A Rh1 Ge2B 134.66(8) . 45_666
Ge2A Rh1 Ge2B 14.57(9) 45_666 45_666
Ge2A Rh1 Ge2B 82.89(18) 42_666 45_666
Ge2A Rh1 Ge2B 84.92(15) 14 45_666
Ge2A Rh1 Ge2B 131.16(11) 9 45_666
Ge2A Rh1 Ge2B 79.58(19) 5 45_666
Ge2A Rh1 Ge2B 131.16(11) . 42_666
Ge2A Rh1 Ge2B 84.92(15) 45_666 42_666
Ge2A Rh1 Ge2B 14.57(9) 42_666 42_666
Ge2A Rh1 Ge2B 82.89(18) 14 42_666
Ge2A Rh1 Ge2B 79.58(19) 9 42_666
Ge2A Rh1 Ge2B 134.66(8) 5 42_666
Ge2B Rh1 Ge2B 93.80(11) 45_666 42_666
Ge2A Rh1 Ge2B 79.58(19) . 14
Ge2A Rh1 Ge2B 82.89(18) 45_666 14
Ge2A Rh1 Ge2B 84.92(15) 42_666 14
Ge2A Rh1 Ge2B 14.57(9) 14 14
Ge2A Rh1 Ge2B 134.66(8) 9 14
Ge2A Rh1 Ge2B 131.16(11) 5 14
Ge2B Rh1 Ge2B 93.80(11) 45_666 14
Ge2B Rh1 Ge2B 93.80(11) 42_666 14
Ge2A Rh1 Ge2B 84.92(15) . 9
Ge2A Rh1 Ge2B 131.16(11) 45_666 9
Ge2A Rh1 Ge2B 79.58(19) 42_666 9
Ge2A Rh1 Ge2B 134.66(8) 14 9
Ge2A Rh1 Ge2B 14.57(9) 9 9
Ge2A Rh1 Ge2B 82.89(18) 5 9
Ge2B Rh1 Ge2B 126.44(10) 45_666 9
Ge2B Rh1 Ge2B 65.20(15) 42_666 9
Ge2B Rh1 Ge2B 133.86(10) 14 9
Ge2A Rh1 Ge2B 82.89(18) . 5
Ge2A Rh1 Ge2B 79.58(19) 45_666 5
Ge2A Rh1 Ge2B 134.66(8) 42_666 5
Ge2A Rh1 Ge2B 131.16(11) 14 5
Ge2A Rh1 Ge2B 84.92(15) 9 5
Ge2A Rh1 Ge2B 14.57(9) 5 5
Ge2B Rh1 Ge2B 65.20(15) 45_666 5
Ge2B Rh1 Ge2B 133.86(10) 42_666 5
Ge2B Rh1 Ge2B 126.44(10) 14 5
Ge2B Rh1 Ge2B 93.80(11) 9 5
Ge2A Rh1 Ge2B 14.57(9) . .
Ge2A Rh1 Ge2B 134.66(8) 45_666 .
Ge2A Rh1 Ge2B 131.15(11) 42_666 .
Ge2A Rh1 Ge2B 79.58(19) 14 .
Ge2A Rh1 Ge2B 82.89(18) 9 .
Ge2A Rh1 Ge2B 84.92(15) 5 .
Ge2B Rh1 Ge2B 133.86(10) 45_666 .
Ge2B Rh1 Ge2B 126.44(10) 42_666 .
Ge2B Rh1 Ge2B 65.20(15) 14 .
Ge2B Rh1 Ge2B 93.80(11) 9 .
Ge2B Rh1 Ge2B 93.80(11) 5 .
Ge2A Ge1 Ge2A 113.45(6) . 33
Ge2A Ge1 Ge2A 66.55(6) . 9
Ge2A Ge1 Ge2A 180.00(17) 33 9
Ge2A Ge1 Ge2A 113.45(6) . 29
Ge2A Ge1 Ge2A 66.55(6) 33 29
Ge2A Ge1 Ge2A 113.45(6) 9 29
Ge2A Ge1 Ge2A 66.55(6) . 5
Ge2A Ge1 Ge2A 113.45(6) 33 5
Ge2A Ge1 Ge2A 66.55(6) 9 5
Ge2A Ge1 Ge2A 180.0 29 5
Ge2A Ge1 Ge2A 180.0 . 25
Ge2A Ge1 Ge2A 66.55(6) 33 25
Ge2A Ge1 Ge2A 113.45(6) 9 25
Ge2A Ge1 Ge2A 66.55(6) 29 25
Ge2A Ge1 Ge2A 113.45(6) 5 25
Ge2A Ge1 Ge2A 113.45(6) . 34
Ge2A Ge1 Ge2A 127.25(19) 33 34
Ge2A Ge1 Ge2A 52.75(19) 9 34
Ge2A Ge1 Ge2A 113.45(6) 29 34
Ge2A Ge1 Ge2A 66.55(6) 5 34
Ge2A Ge1 Ge2A 66.55(6) 25 34
Ge2A Ge1 Ge2A 113.45(6) . 6
Ge2A Ge1 Ge2A 113.45(6) 33 6
Ge2A Ge1 Ge2A 66.55(6) 9 6
Ge2A Ge1 Ge2A 52.75(19) 29 6
Ge2A Ge1 Ge2A 127.25(19) 5 6
Ge2A Ge1 Ge2A 66.55(6) 25 6
Ge2A Ge1 Ge2A 66.55(6) 34 6
Ge2A Ge1 Ge2A 66.55(6) . 30
Ge2A Ge1 Ge2A 66.55(6) 33 30
Ge2A Ge1 Ge2A 113.45(6) 9 30
Ge2A Ge1 Ge2A 127.25(19) 29 30
Ge2A Ge1 Ge2A 52.75(19) 5 30
Ge2A Ge1 Ge2A 113.45(6) 25 30
Ge2A Ge1 Ge2A 113.45(6) 34 30
Ge2A Ge1 Ge2A 180.00(19) 6 30
Ge2A Ge1 Ge2A 66.55(6) . 10
Ge2A Ge1 Ge2A 52.75(19) 33 10
Ge2A Ge1 Ge2A 127.25(19) 9 10
Ge2A Ge1 Ge2A 66.55(6) 29 10
Ge2A Ge1 Ge2A 113.45(6) 5 10
Ge2A Ge1 Ge2A 113.45(6) 25 10
Ge2A Ge1 Ge2A 180.0(2) 34 10
Ge2A Ge1 Ge2A 113.45(6) 6 10
Ge2A Ge1 Ge2A 66.55(6) 30 10
Ge2A Ge1 Ge2A 127.25(19) . 2
Ge2A Ge1 Ge2A 66.55(6) 33 2
Ge2A Ge1 Ge2A 113.45(6) 9 2
Ge2A Ge1 Ge2A 113.45(6) 29 2
Ge2A Ge1 Ge2A 66.55(6) 5 2
Ge2A Ge1 Ge2A 52.75(19) 25 2
Ge2A Ge1 Ge2A 66.55(6) 34 2
Ge2A Ge1 Ge2A 113.45(6) 6 2
Ge2A Ge1 Ge2A 66.55(6) 30 2
Ge2A Ge1 Ge2A 113.45(6) 10 2
Ge2A Ge1 Ge2A 52.75(19) . 26
Ge2A Ge1 Ge2A 113.45(6) 33 26
Ge2A Ge1 Ge2A 66.55(6) 9 26
Ge2A Ge1 Ge2A 66.55(6) 29 26
Ge2A Ge1 Ge2A 113.45(6) 5 26
Ge2A Ge1 Ge2A 127.25(19) 25 26
Ge2A Ge1 Ge2A 113.45(6) 34 26
Ge2A Ge1 Ge2A 66.55(6) 6 26
Ge2A Ge1 Ge2A 113.45(6) 30 26
Ge2A Ge1 Ge2A 66.55(6) 10 26
Ge2A Ge1 Ge2A 180.0 2 26
Ge2B Ge2A Ge2A 108.9(5) . 26
Ge2B Ge2A Rh1 85.4(3) . .
Ge2A Ge2A Rh1 115.15(9) 26 .
Ge2B Ge2A Rh1 85.4(3) . 28
Ge2A Ge2A Rh1 115.15(9) 26 28
Rh1 Ge2A Rh1 129.14(18) . 28
Ge2B Ge2A Ge2B 95.8(6) . 26
Ge2A Ge2A Ge2B 13.09(9) 26 26
Rh1 Ge2A Ge2B 115.33(9) . 26
Rh1 Ge2A Ge2B 115.33(9) 28 26
Ge2B Ge2A Ge1 172.6(6) . .
Ge2A Ge2A Ge1 63.63(9) 26 .
Rh1 Ge2A Ge1 97.70(14) . .
Rh1 Ge2A Ge1 97.70(14) 28 .
Ge2B Ge2A Ge1 76.72(11) 26 .
Ge2B Ge2A Ge2A 129.7(5) . 30
Ge2A Ge2A Ge2A 114.31(11) 26 30
Rh1 Ge2A Ge2A 98.1(2) . 30
Rh1 Ge2A Ge2A 53.81(10) 28 30
Ge2B Ge2A Ge2A 125.86(11) 26 30
Ge1 Ge2A Ge2A 56.73(3) . 30
Ge2B Ge2A Ge2A 129.7(5) . 5
Ge2A Ge2A Ge2A 114.31(11) 26 5
Rh1 Ge2A Ge2A 53.81(10) . 5
Rh1 Ge2A Ge2A 98.1(2) 28 5
Ge2B Ge2A Ge2A 125.86(11) 26 5
Ge1 Ge2A Ge2A 56.73(3) . 5
Ge2A Ge2A Ge2A 47.8(2) 30 5
Ge2B Ge2A Ge2A 121.4(2) . 10
Ge2A Ge2A Ge2A 66.12(11) 26 10
Rh1 Ge2A Ge2A 152.2(2) . 10
Rh1 Ge2A Ge2A 53.81(10) 28 10
Ge2B Ge2A Ge2A 72.48(11) 26 10
Ge1 Ge2A Ge2A 56.73(3) . 10
Ge2A Ge2A Ge2A 60.000(1) 30 10
Ge2A Ge2A Ge2A 99.27(16) 5 10
Ge2B Ge2A Ge2A 121.4(2) . 9
Ge2A Ge2A Ge2A 66.12(11) 26 9
Rh1 Ge2A Ge2A 53.81(10) . 9
Rh1 Ge2A Ge2A 152.2(2) 28 9
Ge2B Ge2A Ge2A 72.48(11) 26 9
Ge1 Ge2A Ge2A 56.73(3) . 9
Ge2A Ge2A Ge2A 99.27(16) 30 9
Ge2A Ge2A Ge2A 60.000(1) 5 9
Ge2A Ge2A Ge2A 109.469(2) 10 9
Ge2B Ge2A Lu1 61.0(3) . .
Ge2A Ge2A Lu1 68.83(8) 26 .
Rh1 Ge2A Lu1 64.93(6) . .
Rh1 Ge2A Lu1 143.9(2) 28 .
Ge2B Ge2A Lu1 60.28(8) 26 .
Ge1 Ge2A Lu1 114.16(12) . .
Ge2A Ge2A Lu1 160.73(15) 30 .
Ge2A Ge2A Lu1 113.06(8) 5 .
Ge2A Ge2A Lu1 132.26(19) 10 .
Ge2A Ge2A Lu1 63.81(12) 9 .
Ge2B Ge2A Lu1 61.0(3) . 25_565
Ge2A Ge2A Lu1 68.83(8) 26 25_565
Rh1 Ge2A Lu1 143.9(2) . 25_565
Rh1 Ge2A Lu1 64.93(6) 28 25_565
Ge2B Ge2A Lu1 60.28(8) 26 25_565
Ge1 Ge2A Lu1 114.16(12) . 25_565
Ge2A Ge2A Lu1 113.06(8) 30 25_565
Ge2A Ge2A Lu1 160.73(15) 5 25_565
Ge2A Ge2A Lu1 63.81(12) 10 25_565
Ge2A Ge2A Lu1 132.26(19) 9 25_565
Lu1 Ge2A Lu1 86.01(12) . 25_565
Ge2A Ge2B Rh1 80.0(2) . .
Ge2A Ge2B Rh1 80.0(2) . 28
Rh1 Ge2B Rh1 126.33(10) . 28
Ge2A Ge2B Ge2A 58.0(5) . 26
Rh1 Ge2B Ge2A 105.17(6) . 26
Rh1 Ge2B Ge2A 105.17(6) 28 26
Ge2A Ge2B Ge2B 136.4(3) . 14
Rh1 Ge2B Ge2B 57.40(8) . 14
Rh1 Ge2B Ge2B 116.34(12) 28 14
Ge2A Ge2B Ge2B 137.38(11) 26 14
Ge2A Ge2B Ge2B 136.4(3) . 13_455
Rh1 Ge2B Ge2B 116.34(12) . 13_455
Rh1 Ge2B Ge2B 57.40(8) 28 13_455
Ge2A Ge2B Ge2B 137.38(11) 26 13_455
Ge2B Ge2B Ge2B 66.81(9) 14 13_455
Ge2A Ge2B Ge2B 71.1(5) . 26
Rh1 Ge2B Ge2B 109.76(6) . 26
Rh1 Ge2B Ge2B 109.76(6) 28 26
Ge2A Ge2B Ge2B 13.09(9) 26 26
Ge2B Ge2B Ge2B 128.87(9) 14 26
Ge2B Ge2B Ge2B 128.87(9) 13_455 26
Ge2A Ge2B Lu1 108.4(4) . .
Rh1 Ge2B Lu1 69.045(16) . .
Rh1 Ge2B Lu1 164.24(9) 28 .
Ge2A Ge2B Lu1 70.36(10) 26 .
Ge2B Ge2B Lu1 67.07(8) 14 .
Ge2B Ge2B Lu1 115.14(7) 13_455 .
Ge2B Ge2B Lu1 62.65(5) 26 .
Ge2A Ge2B Lu1 108.4(4) . 25_565
Rh1 Ge2B Lu1 164.24(9) . 25_565
Rh1 Ge2B Lu1 69.045(16) 28 25_565
Ge2A Ge2B Lu1 70.36(10) 26 25_565
Ge2B Ge2B Lu1 115.14(7) 14 25_565
Ge2B Ge2B Lu1 67.07(8) 13_455 25_565
Ge2B Ge2B Lu1 62.65(5) 26 25_565
Lu1 Ge2B Lu1 95.41(7) . 25_565
Ge2A Ge2B Lu1 95.3(5) . 5
Rh1 Ge2B Lu1 66.47(5) . 5
Rh1 Ge2B Lu1 66.47(5) 28 5
Ge2A Ge2B Lu1 153.25(10) 26 5
Ge2B Ge2B Lu1 61.33(9) 14 5
Ge2B Ge2B Lu1 61.33(8) 13_455 5
Ge2B Ge2B Lu1 166.34(6) 26 5
Lu1 Ge2B Lu1 124.23(6) . 5
Lu1 Ge2B Lu1 124.23(6) 25_565 5

loop_
_geom_bond_atom_site_label_1
_geom_bond_atom_site_label_2
_geom_bond_distance
_geom_bond_site_symmetry_2
Lu1 Ge2B 2.9966(16) .
Lu1 Ge2B 2.9966(16) 17
Lu1 Ge2B 2.9966(16) 26
Lu1 Ge2B 2.9966(16) 42_666
Lu1 Ge2B 2.9966(16) 18_554
Lu1 Ge2B 2.9966(16) 25_565
Lu1 Ge2B 2.9966(16) 41_665
Lu1 Ge2B 2.9966(16) 2_565
Lu1 Rh1 3.13457(18) 26
Lu1 Rh1 3.13457(18) 27_565
Lu1 Rh1 3.13457(18) .
Lu1 Rh1 3.13457(18) 4_565
Rh1 Ge2A 2.4543(19) .
Rh1 Ge2A 2.4543(19) 45_666
Rh1 Ge2A 2.4543(19) 42_666
Rh1 Ge2A 2.4543(19) 14
Rh1 Ge2A 2.4543(19) 9
Rh1 Ge2A 2.4543(19) 5
Rh1 Ge2B 2.4839(11) 45_666
Rh1 Ge2B 2.4839(11) 42_666
Rh1 Ge2B 2.4839(11) 14
Rh1 Ge2B 2.4839(11) 9
Rh1 Ge2B 2.4839(11) 5
Rh1 Ge2B 2.4839(11) .
Ge1 Ge2A 2.641(6) .
Ge1 Ge2A 2.641(6) 33
Ge1 Ge2A 2.641(6) 9
Ge1 Ge2A 2.641(6) 29
Ge1 Ge2A 2.641(6) 5
Ge1 Ge2A 2.641(6) 25
Ge1 Ge2A 2.641(6) 34
Ge1 Ge2A 2.641(6) 6
Ge1 Ge2A 2.641(6) 30
Ge1 Ge2A 2.641(6) 10
Ge1 Ge2A 2.641(6) 2
Ge1 Ge2A 2.641(6) 26
Ge2A Ge2B 0.627(4) .
Ge2A Ge2A 2.347(9) 26
Ge2A Rh1 2.4543(19) 28
Ge2A Ge2B 2.618(4) 26
Ge2A Ge2A 2.898(7) 30
Ge2A Ge2A 2.898(7) 5
Ge2A Ge2A 2.898(7) 10
Ge2A Ge2A 2.898(7) 9
Ge2A Lu1 3.250(4) 25_565
Ge2B Rh1 2.4839(11) 28
Ge2B Ge2A 2.618(4) 26
Ge2B Ge2B 2.677(5) 14
Ge2B Ge2B 2.677(5) 13_455
Ge2B Ge2B 2.753(5) 26
Ge2B Lu1 2.9966(16) 25_565
Ge2B Lu1 3.145(2) 5

loop_
_publcif_info_datablock.id
_publcif_info_datablock.publ_exptl
_publcif_info_datablock.publ_geom
_publcif_info_datablock.structure
{ff9adc97-e1f9-4016-8756-d3a9d9d0c165} y y y
